data_2006865
loop_
_publ_author_name
'Ra\'ul Corzo-Su\'arez'
'Santiago Garc\'ia-Granda'
'Isabel D\'iaz'
'Vicente Fern\'andez-Herrero'
'Jose Luis Mart\'inez'

_publ_section_title
;
 Redetermination of Bis(2-aminopyrimidinium) Tetrabromocopper(II) at
 200 and 100K
;
_journal_issue 12
_journal_name_full 'Acta Crystallographica Section C'
_journal_page_first 1786
_journal_page_last 1789
_journal_paper_doi 10.1107/S0108270197009876
_journal_volume 53
_journal_year 1997
_chemical_formula_iupac '(C4 H6 N3)2 [Cu Br4]'
_chemical_formula_structural '(C4 N3 H6)2 Cu Br4'
_chemical_formula_sum 'C8 H12 Br4 Cu N6'
_chemical_formula_weight 575.42
_chemical_name_systematic
;
bis(2-aminopyrimidine) tetrabromo-copper(ii)
;
_space_group_IT_number 14
_symmetry_cell_setting monoclinic
_symmetry_space_group_name_Hall '-P 2ybc'
_symmetry_space_group_name_H-M 'P 1 21/c 1'
_audit_creation_method SHELXL
_cell_angle_alpha 90.00
_cell_angle_beta 99.55(10)
_cell_angle_gamma 90.00
_cell_formula_units_Z 2
_cell_length_a 7.287(3)
_cell_length_b 13.779(4)
_cell_length_c 7.415(5)
_cell_measurement_reflns_used 25
_cell_measurement_temperature 200(2)
_cell_measurement_theta_max 25
_cell_measurement_theta_min 15
_cell_volume 734.2(7)
_computing_cell_refinement 'CRYSDA DIRDIF (Beurskens et al., 1992)'
_computing_data_collection 'CAD-4 EXPRESS (Enraf-Nonius, 1994)'
_computing_data_reduction 'REFLEX (local program)'
_computing_molecular_graphics 'Xtal_GX (Hall & Boulay, 1995)'
_computing_publication_material 'SHELXL93 (Sheldrick, 1993)'
_computing_structure_refinement
; SHELXL93 (Sheldrick, 1993). Geometrical calculations made with PARST
(Nardelli, 1983)
;
_computing_structure_solution DIRDIF
_diffrn_ambient_temperature 200(2)
_diffrn_measurement_device_type 'Nonius CAD-4 diffractometer'
_diffrn_measurement_method \w-2\q
_diffrn_radiation_monochromator graphite
_diffrn_radiation_source 'fine-focus sealed tube'
_diffrn_radiation_type MoK\a
_diffrn_radiation_wavelength 0.71073
_diffrn_reflns_av_R_equivalents 0.0698
_diffrn_reflns_av_sigmaI/netI 0.1546
_diffrn_reflns_limit_h_max 11
_diffrn_reflns_limit_h_min -11
_diffrn_reflns_limit_k_max 22
_diffrn_reflns_limit_k_min -2
_diffrn_reflns_limit_l_max 11
_diffrn_reflns_limit_l_min 0
_diffrn_reflns_number 3855
_diffrn_reflns_theta_full 34.96
_diffrn_reflns_theta_max 34.96
_diffrn_reflns_theta_min 2.83
_diffrn_standards_decay_% 7.82
_diffrn_standards_interval_count 200
_diffrn_standards_interval_time 60
_diffrn_standards_number 3
_exptl_absorpt_coefficient_mu 12.367
_exptl_absorpt_correction_T_max 0.040
_exptl_absorpt_correction_T_min 0.026
_exptl_absorpt_correction_type '\y scans (North, Phillips & Mathews, 1968)'
_exptl_crystal_colour brown
_exptl_crystal_density_diffrn 2.603
_exptl_crystal_density_meas ?
_exptl_crystal_density_method 'not measured'
_exptl_crystal_description prismatic
_exptl_crystal_F_000 542
_exptl_crystal_size_max 0.33
_exptl_crystal_size_mid 0.26
_exptl_crystal_size_min 0.26
_refine_diff_density_max 1.610
_refine_diff_density_min -1.607
_refine_ls_extinction_method none
_refine_ls_goodness_of_fit_ref 0.995
_refine_ls_hydrogen_treatment 'H atoms refined isotropically'
_refine_ls_matrix_type full
_refine_ls_number_parameters 101
_refine_ls_number_reflns 3207
_refine_ls_number_restraints 0
_refine_ls_restrained_S_all 0.995
_refine_ls_R_factor_all 0.1806
_refine_ls_R_factor_gt 0.0497
_refine_ls_shift/su_max 0.000
_refine_ls_shift/su_mean 0.000
_refine_ls_structure_factor_coef Fsqd
_refine_ls_weighting_details 'w=1/[\s^2^(Fo^2^)+(0.0709P)^2^+0.4494P] where P=(Fo^2^+2Fc^2^)/3'
_refine_ls_weighting_scheme calc
_refine_ls_wR_factor_ref 0.1544
_reflns_number_gt 1465
_reflns_number_total 3207
_reflns_threshold_expression I>2\s(I)
_cod_data_source_file na1316.cif
_cod_data_source_block I
_cod_depositor_comments
;
The following automatic conversions were performed:
'_symmetry_cell_setting' value 'Monoclinic' changed to 'monoclinic'
according to '/home/saulius/struct/CIF-dictionaries/cif_core.dic'
dictionary named 'cif_core.dic' version 2.4.1 from 2010-06-29.

Automatic conversion script
Id: cif_fix_enum 1527 2010-12-29 10:47:43Z saulius 

The following automatic conversions were performed:

'_symmetry_cell_setting' value 'Monoclinic' changed to 'monoclinic'
according to /home/saulius/struct/CIF-dictionaries/cif_core.dic
dictionary named 'cif_core.dic' version 2.4.1 from 2010-06-29.

Automatic conversion script
Id: cif_fix_values 1715 2011-07-08 13:25:40Z adriana 

The following automatic conversions were performed:

'_exptl_crystal_density_meas' value 'none' was changed to '?' - the
value is perceived as not measured.

Automatic conversion script
Id: cif_fix_values 3008 2015-01-20 13:52:24Z robertas 

The following automatic conversions were performed:

'_refine_ls_weighting_scheme' value 'calc
w=1/[\s^2^(Fo^2^)+(0.0709P)^2^+0.4494P] where P=(Fo^2^+2Fc^2^)/3' was
changed to 'calc'. New tag '_refine_ls_weighting_details' was
created. The value of the new tag was set to
'w=1/[\s^2^(Fo^2^)+(0.0709P)^2^+0.4494P] where P=(Fo^2^+2Fc^2^)/3'.

Automatic conversion script
Id: cif_fix_values 3143 2015-03-26 13:38:13Z robertas 
;
_cod_original_cell_volume 734.2(6)
_cod_original_sg_symbol_H-M 'P 21/c'
_cod_database_code 2006865
_cod_database_fobs_code 2006865

loop_
_symmetry_equiv_pos_as_xyz
'x, y, z'
'-x, y+1/2, -z+1/2'
'-x, -y, -z'
'x, -y-1/2, z-1/2'

loop_
_atom_site_label
_atom_site_fract_x
_atom_site_fract_y
_atom_site_fract_z
_atom_site_U_iso_or_equiv
_atom_site_adp_type
_atom_site_calc_flag
_atom_site_refinement_flags
_atom_site_occupancy
_atom_site_disorder_assembly
_atom_site_disorder_group
_atom_site_type_symbol
Br1 .17226(9) .05050(5) -.24624(9) .02000(16) Uani d . 1 . . Br
Br2 .25428(9) .05717(5) .22796(9) .01922(16) Uani d . 1 . . Br
Cu1 .0000 .0000 .0000 .0198(3) Uani d S 1 . . Cu
N1 -.2214(9) .3411(5) .0042(9) .0261(13) Uani d . 1 . . N
H1 -.186(10) .389(6) -.024(11) .018(8) Uiso d . 1 . . H
N2 -.1985(7) .1709(4) -.0133(7) .0187(11) Uani d . 1 . . N
N3 .0342(9) .2675(5) -.0864(9) .0259(13) Uani d G 1 . . N
H3A .0816 .2107 -.1131 .018(8) Uiso d G 1 . . H
H3B .0744 .3115 -.1182 .018(8) Uiso d G 1 . . H
C1 -.1289(9) .2596(5) -.0313(8) .0188(13) Uani d . 1 . . C
C2 -.3920(9) .3357(5) .0543(9) .0231(14) Uani d . 1 . . C
H2A -.4539 .3918 .0798 .018(8) Uiso calc R 1 . . H
C3 -.3674(9) .1659(5) .0327(10) .0232(14) Uani d . 1 . . C
H3 -.427(10) .104(6) .050(10) .018(8) Uiso d . 1 . . H
C4 -.4714(9) .2468(5) .0666(9) .0222(14) Uani d . 1 . . C
H4 -.602(9) .242(5) .095(10) .018(8) Uiso d . 1 . . H

loop_
_atom_site_aniso_label
_atom_site_aniso_U_11
_atom_site_aniso_U_22
_atom_site_aniso_U_33
_atom_site_aniso_U_12
_atom_site_aniso_U_13
_atom_site_aniso_U_23
Br1 .0205(3) .0227(3) .0177(3) .0015(3) .0056(2) .0033(3)
Br2 .0176(3) .0207(3) .0183(3) -.0020(3) -.0002(2) -.0034(3)
Cu1 .0191(5) .0277(6) .0126(5) -.0074(5) .0027(4) -.0020(5)
N1 .030(3) .018(3) .028(3) -.003(3) -.001(2) .000(3)
N2 .020(3) .020(3) .016(3) -.004(2) .002(2) .001(2)
N3 .033(3) .018(3) .027(3) -.009(3) .006(3) -.001(3)
C1 .025(3) .019(3) .010(3) -.003(2) -.005(2) -.001(2)
C2 .019(3) .026(4) .021(3) .005(3) -.005(3) -.001(3)
C3 .022(3) .022(3) .026(4) -.007(3) .002(3) -.002(3)
C4 .016(3) .036(4) .013(3) .004(3) -.002(2) -.003(3)

loop_
_atom_type_symbol
_atom_type_description
_atom_type_scat_dispersion_real
_atom_type_scat_dispersion_imag
_atom_type_scat_source
C C 0.0033 0.0016 'International Tables Vol C Tables 4.2.6.8 and 6.1.1.4'
H H 0.0000 0.0000 'International Tables Vol C Tables 4.2.6.8 and 6.1.1.4'
Br Br -0.2901 2.4595 'International Tables Vol C Tables 4.2.6.8 and 6.1.1.4'
Cu Cu 0.3201 1.2651 'International Tables Vol C Tables 4.2.6.8 and 6.1.1.4'
N N 0.0061 0.0033 'International Tables Vol C Tables 4.2.6.8 and 6.1.1.4'

loop_
_geom_angle_atom_site_label_1
_geom_angle_atom_site_label_2
_geom_angle_atom_site_label_3
_geom_angle_site_symmetry_1
_geom_angle_site_symmetry_3
_geom_angle
_geom_angle_publ_flag
Br2 Cu1 Br2 3 . 180.0 ?
Br2 Cu1 Br1 3 3 90.02(5) ?
Br2 Cu1 Br1 . 3 89.98(5) ?
Br2 Cu1 Br1 3 . 89.98(5) ?
Br2 Cu1 Br1 . . 90.02(5) yes
Br1 Cu1 Br1 3 . 180.0 ?
C2 N1 C1 . . 121.0(6) ?
C2 N1 H1 . . 120(6) ?
C1 N1 H1 . . 118(6) ?
C3 N2 C1 . . 117.0(6) ?
C1 N3 H3A . . 113.4 ?
C1 N3 H3B . . 126.8 ?
H3A N3 H3B . . 117.8 ?
N3 C1 N2 . . 118.7(6) ?
N3 C1 N1 . . 119.4(6) ?
N2 C1 N1 . . 121.8(6) ?
N1 C2 C4 . . 119.0(6) ?
N1 C2 H2A . . 120.5 ?
C4 C2 H2A . . 120.5 ?
N2 C3 C4 . . 123.9(6) ?
N2 C3 H3 . . 122(4) ?
C4 C3 H3 . . 114(4) ?
C2 C4 C3 . . 117.2(6) ?
C2 C4 H4 . . 120(4) ?
C3 C4 H4 . . 123(4) ?

loop_
_geom_bond_atom_site_label_1
_geom_bond_atom_site_label_2
_geom_bond_site_symmetry_2
_geom_bond_distance
_geom_bond_publ_flag
Br1 Cu1 . 2.481(2) yes
Br2 Cu1 . 2.423(2) yes
Cu1 Br2 3 2.423(2) ?
Cu1 Br1 3 2.481(2) ?
Cu1 N2 . 2.757(6) yes
Br1 Br2 1_554 4.042(3) yes
N1 C2 . 1.357(9) ?
N1 C1 . 1.358(9) ?
N1 H1 . .76(8) ?
N2 C3 . 1.333(8) ?
N2 C1 . 1.338(8) ?
N3 C1 . 1.324(9) ?
N3 H3A . .8914 ?
N3 H3B . .7294 ?
C2 C4 . 1.365(10) ?
C2 H2A . .9300 ?
C3 C4 . 1.394(10) ?
C3 H3 . .98(7) ?
C4 H4 . 1.01(6) ?

loop_
_geom_torsion_atom_site_label_1
_geom_torsion_atom_site_label_2
_geom_torsion_atom_site_label_3
_geom_torsion_atom_site_label_4
_geom_torsion
C3 N2 C1 N3 -176.4(6)
C3 N2 C1 N1 3.1(9)
C2 N1 C1 N3 177.5(6)
C2 N1 C1 N2 -2.0(10)
C1 N1 C2 C4 -0.8(10)
C1 N2 C3 C4 -1.6(10)
N1 C2 C4 C3 2.3(10)
N2 C3 C4 C2 -1.1(11)
